data_1548688
loop_
_publ_author_name
'Ling-Li Liu'
'Ying Xu'
'Zhuang Han'
'Yong-Xin Li'
'Liang Lu'
'Pok-Yui Lai'
'Jia-Liang Zhong'
'Xian-Rong Guo'
'Xi-Xiang Zhang'
'Pei-Yuan Qian'

_publ_section_title
;
 Four New Antibacterial Xanthones from the Marine-Derived Actinomycetes
 Streptomyces caelestis
;
_journal_name_full 'Marine Drugs'
_journal_page_first 2571
_journal_page_last 2583
_journal_paper_doi 10.3390/md10112571
_journal_volume 10
_journal_year 2012
_chemical_formula_sum 'C30 H23 N O10'
_chemical_formula_weight 557.49
_space_group_IT_number 14
_symmetry_cell_setting monoclinic
_symmetry_space_group_name_Hall '-P 2ybc'
_symmetry_space_group_name_H-M 'P 1 21/c 1'
_atom_sites_solution_hydrogens geom
_atom_sites_solution_primary direct
_atom_sites_solution_secondary difmap
_cell_angle_alpha 90.00
_cell_angle_beta 97.18(3)
_cell_angle_gamma 90.00
_cell_formula_units_Z 4
_cell_length_a 15.307(3)
_cell_length_b 7.9472(16)
_cell_length_c 24.715(5)
_cell_measurement_temperature 296(2)
_cell_volume 2982.9(11)
_computing_structure_refinement 'SHELXL-97 (Sheldrick, 1997)'
_computing_structure_solution 'SHELXS-97 (Sheldrick, 1990)'
_diffrn_ambient_temperature 296(2)
_diffrn_measured_fraction_theta_full 0.902
_diffrn_measured_fraction_theta_max 0.902
_diffrn_radiation_monochromator graphite
_diffrn_radiation_source 'fine-focus sealed tube'
_diffrn_radiation_type CuK\a
_diffrn_radiation_wavelength 1.54178
_diffrn_reflns_av_R_equivalents 0.0912
_diffrn_reflns_av_sigmaI/netI 0.1647
_diffrn_reflns_limit_h_max 17
_diffrn_reflns_limit_h_min -17
_diffrn_reflns_limit_k_max 8
_diffrn_reflns_limit_k_min -9
_diffrn_reflns_limit_l_max 28
_diffrn_reflns_limit_l_min -28
_diffrn_reflns_number 11429
_diffrn_reflns_theta_full 66.98
_diffrn_reflns_theta_max 66.98
_diffrn_reflns_theta_min 4.91
_exptl_absorpt_coefficient_mu 0.795
_exptl_absorpt_correction_T_max 0.9614
_exptl_absorpt_correction_T_min 0.8082
_exptl_crystal_density_diffrn 1.241
_exptl_crystal_density_method 'not measured'
_exptl_crystal_F_000 1160
_exptl_crystal_size_max 0.28
_exptl_crystal_size_mid 0.06
_exptl_crystal_size_min 0.05
_refine_diff_density_max 0.844
_refine_diff_density_min -0.579
_refine_diff_density_rms 0.223
_refine_ls_extinction_coef 0.045(6)
_refine_ls_extinction_expression Fc^*^=kFc[1+0.001xFc^2^\l^3^/sin(2\q)]^-1/4^
_refine_ls_extinction_method SHELXL
_refine_ls_goodness_of_fit_ref 1.848
_refine_ls_hydrogen_treatment mixed
_refine_ls_matrix_type full
_refine_ls_number_parameters 398
_refine_ls_number_reflns 4797
_refine_ls_number_restraints 0
_refine_ls_restrained_S_all 1.848
_refine_ls_R_factor_all 0.2947
_refine_ls_R_factor_gt 0.2224
_refine_ls_shift/su_max 2.950
_refine_ls_shift/su_mean 0.224
_refine_ls_structure_factor_coef Fsqd
_refine_ls_weighting_details 'calc w=1/[\s^2^(Fo^2^)+(0.1000P)^2^+0.0000P] where P=(Fo^2^+2Fc^2^)/3'
_refine_ls_weighting_scheme calc
_refine_ls_wR_factor_gt 0.4653
_refine_ls_wR_factor_ref 0.5021
_reflns_number_gt 2116
_reflns_number_total 4797
_reflns_threshold_expression >2sigma(I)
_cod_data_source_file marinedrugs-10-02571-s004.cif
_cod_data_source_block 307
_cod_original_cell_volume 2983.0(10)
_cod_original_sg_symbol_H-M 'P 21/c'
_cod_database_code 1548688

loop_
_symmetry_equiv_pos_as_xyz
'x, y, z'
'-x, y+1/2, -z+1/2'
'-x, -y, -z'
'x, -y-1/2, z-1/2'

loop_
_atom_site_label
_atom_site_type_symbol
_atom_site_fract_x
_atom_site_fract_y
_atom_site_fract_z
_atom_site_U_iso_or_equiv
_atom_site_adp_type
_atom_site_occupancy
_atom_site_symmetry_multiplicity
_atom_site_calc_flag
_atom_site_refinement_flags
_atom_site_disorder_assembly
_atom_site_disorder_group
O7 O 0.8640(5) 0.3151(10) 0.5263(3) 0.089(2) Uani 1 1 d . . .
O8 O 0.8841(5) 0.5447(10) 0.3185(3) 0.105(3) Uani 1 1 d . . .
O1' O 0.6270(13) -0.277(3) 0.6261(11) 0.218(12) Uani 0.50 1 d P . .
O2' O 1.2396(12) 0.356(2) 0.3719(13) 0.225(15) Uani 0.50 1 d P . .
O9 O 1.0166(5) 0.3720(10) 0.3696(3) 0.105(3) Uani 1 1 d . . .
H9B H 1.0546 0.3192 0.3889 0.157 Uiso 1 1 calc R . .
O10 O 1.0891(5) 0.2187(10) 0.4563(3) 0.102(2) Uani 1 1 d . . .
O11 O 1.1528(5) 0.0632(10) 0.5448(3) 0.099(2) Uani 1 1 d . . .
H11A H 1.1528 0.0999 0.5138 0.148 Uiso 1 1 calc R . .
O12 O 1.1338(5) -0.0256(10) 0.6485(3) 0.101(3) Uani 1 1 d . . .
H12A H 1.1808 0.0229 0.6476 0.151 Uiso 1 1 calc R . .
O5 O 0.7437(4) 0.0894(9) 0.5502(2) 0.093(2) Uani 1 1 d . . .
H5A H 0.6920 0.0691 0.5391 0.140 Uiso 1 1 calc R . .
O4 O 0.5804(5) 0.0613(12) 0.5529(3) 0.116(3) Uani 1 1 d . . .
O3 O 0.4467(12) -0.206(3) 0.6378(13) 0.370(13) Uani 1 1 d . B .
H3A H 0.4984 -0.2293 0.6359 0.555 Uiso 1 1 calc R . .
O2 O 0.3172(6) 0.0273(13) 0.6725(4) 0.135(3) Uani 1 1 d . . .
O1 O 0.4522(6) 0.1057(14) 0.7071(4) 0.148(4) Uani 1 1 d . . .
N4 N 0.5201(7) 0.0840(13) 0.6298(3) 0.110(3) Uani 1 1 d . . .
C11 C 0.9476(7) 0.3972(13) 0.3967(4) 0.079(3) Uani 1 1 d . . .
C10 C 0.8780(8) 0.4932(15) 0.3704(4) 0.092(3) Uani 1 1 d . . .
C9 C 0.8026(9) 0.5157(17) 0.3968(4) 0.110(4) Uani 1 1 d . . .
H9A H 0.7545 0.5742 0.3793 0.132 Uiso 1 1 calc R . .
C8 C 0.7993(8) 0.4525(18) 0.4479(4) 0.110(4) Uani 1 1 d . . .
H8A H 0.7481 0.4632 0.4642 0.132 Uiso 1 1 calc R . .
C8' C 0.8703(8) 0.3744(14) 0.4748(4) 0.091(3) Uani 1 1 d . . .
C7'' C 0.9317(7) 0.2247(14) 0.5543(4) 0.080(3) Uani 1 1 d . . .
C7' C 0.9198(6) 0.1616(14) 0.6073(3) 0.074(3) Uani 1 1 d . B .
C14' C 0.9902(8) 0.0989(14) 0.6379(4) 0.085(3) Uani 1 1 d . . .
C14 C 1.0683(7) 0.0611(14) 0.6177(4) 0.084(3) Uani 1 1 d . . .
C13 C 1.0772(7) 0.1029(14) 0.5630(4) 0.085(3) Uani 1 1 d . . .
C12' C 1.0108(6) 0.1862(13) 0.5321(4) 0.071(3) Uani 1 1 d . . .
C12 C 1.0186(7) 0.2472(14) 0.4776(4) 0.084(3) Uani 1 1 d . . .
C11' C 0.9445(7) 0.3423(16) 0.4495(4) 0.090(3) Uani 1 1 d . . .
C15 C 0.9840(7) 0.0734(18) 0.6992(4) 0.104(4) Uani 1 1 d . . .
H15A H 0.9557 -0.0332 0.7051 0.124 Uiso 1 1 calc R . .
H15B H 1.0423 0.0729 0.7196 0.124 Uiso 1 1 calc R . .
C16 C 0.9305(8) 0.2167(16) 0.7176(4) 0.099(4) Uani 1 1 d . . .
H16A H 0.9591 0.3226 0.7114 0.119 Uiso 1 1 calc R . .
H16B H 0.9271 0.2066 0.7564 0.119 Uiso 1 1 calc R . .
C16' C 0.8419(7) 0.2157(12) 0.6880(4) 0.080(3) Uani 1 1 d . B .
C17 C 0.7691(7) 0.2205(13) 0.7147(4) 0.085(3) Uani 1 1 d . . .
H17A H 0.7748 0.2486 0.7515 0.102 Uiso 1 1 calc R . .
C17' C 0.6838(8) 0.1825(14) 0.6864(4) 0.087(3) Uani 1 1 d . B .
C18 C 0.6013(8) 0.1878(19) 0.7146(5) 0.116(4) Uani 1 1 d . . .
H18A H 0.6125 0.1221 0.7479 0.139 Uiso 1 1 calc R A 1
H18B H 0.5924 0.3033 0.7254 0.139 Uiso 1 1 calc R A 1
C2 C 0.3936(11) 0.0670(19) 0.6647(6) 0.122(5) Uani 1 1 d . B .
C3 C 0.4283(7) 0.0583(18) 0.6127(5) 0.089(3) Uani 1 1 d . B .
C5 C 0.5955(9) 0.0984(14) 0.6019(4) 0.092(3) Uani 1 1 d . B .
C5' C 0.6748(7) 0.1379(13) 0.6296(4) 0.081(3) Uani 1 1 d . . .
C6 C 0.7506(8) 0.1408(14) 0.6039(4) 0.085(3) Uani 1 1 d . B .
C6' C 0.8349(7) 0.1809(15) 0.6311(4) 0.085(3) Uani 1 1 d . . .
C23 C 0.8124(9) 0.6338(16) 0.2902(4) 0.114(4) Uani 1 1 d . . .
H23A H 0.8249 0.6592 0.2540 0.170 Uiso 1 1 calc R . .
H23B H 0.8035 0.7366 0.3091 0.170 Uiso 1 1 calc R . .
H23C H 0.7602 0.5661 0.2882 0.170 Uiso 1 1 calc R . .
C22 C 0.3864(12) 0.193(5) 0.5768(10) 0.36(2) Uani 1 1 d . . .
H22A H 0.3961 0.3000 0.5946 0.544 Uiso 1 1 calc R B .
H22B H 0.3242 0.1723 0.5694 0.544 Uiso 1 1 calc R . .
H22C H 0.4116 0.1941 0.5431 0.544 Uiso 1 1 calc R . .
C21 C 0.4113(13) -0.107(3) 0.5895(7) 0.158(8) Uani 1 1 d . . .
H21A H 0.4434 -0.1270 0.5587 0.190 Uiso 1 1 calc R B .
H21B H 0.3490 -0.1271 0.5790 0.190 Uiso 1 1 calc R . .
C19 C 0.5319(18) 0.137(7) 0.6894(9) 0.57(4) Uani 1 1 d . B 1
C20 C 0.5081(18) 0.401(4) 0.6644(16) 0.38(2) Uani 1 1 d . B 1
H20A H 0.5048 0.4696 0.6961 0.563 Uiso 1 1 calc R B 1
H20B H 0.4536 0.4089 0.6406 0.563 Uiso 1 1 calc R B 1
H20C H 0.5554 0.4399 0.6455 0.563 Uiso 1 1 calc R B 1

loop_
_atom_site_aniso_label
_atom_site_aniso_U_11
_atom_site_aniso_U_22
_atom_site_aniso_U_33
_atom_site_aniso_U_23
_atom_site_aniso_U_13
_atom_site_aniso_U_12
O7 0.087(5) 0.112(6) 0.070(4) 0.008(4) 0.022(4) 0.008(4)
O8 0.122(7) 0.119(7) 0.078(4) 0.010(4) 0.031(4) 0.009(5)
O1' 0.133(17) 0.14(2) 0.34(3) 0.066(17) -0.124(19) -0.021(12)
O2' 0.096(14) 0.107(16) 0.50(5) 0.10(2) 0.13(2) 0.027(10)
O9 0.076(5) 0.158(7) 0.088(4) -0.002(4) 0.038(4) -0.001(4)
O10 0.101(5) 0.123(7) 0.090(4) 0.001(4) 0.051(4) 0.014(4)
O11 0.090(5) 0.115(6) 0.098(5) 0.007(4) 0.036(4) 0.011(4)
O12 0.072(5) 0.134(7) 0.094(5) 0.020(4) 0.006(4) -0.001(4)
O5 0.087(5) 0.132(7) 0.063(4) -0.014(4) 0.021(3) -0.004(4)
O4 0.100(6) 0.160(8) 0.089(5) -0.015(5) 0.019(4) 0.003(5)
O3 0.182(17) 0.28(2) 0.68(4) -0.12(3) 0.16(2) -0.010(15)
O2 0.089(6) 0.198(10) 0.119(6) -0.003(6) 0.025(5) 0.014(6)
O1 0.112(7) 0.242(12) 0.099(6) -0.014(6) 0.049(5) -0.066(7)
N4 0.092(7) 0.164(10) 0.080(5) 0.001(6) 0.034(5) -0.011(6)
C11 0.090(8) 0.085(9) 0.066(5) 0.000(5) 0.024(5) -0.003(6)
C10 0.103(9) 0.117(10) 0.060(5) -0.012(6) 0.024(6) -0.008(7)
C9 0.129(11) 0.131(11) 0.072(6) -0.015(7) 0.026(7) 0.035(8)
C8 0.088(9) 0.165(13) 0.083(7) 0.006(8) 0.033(6) 0.030(8)
C8' 0.098(9) 0.106(10) 0.073(6) 0.002(6) 0.024(6) 0.022(7)
C7'' 0.072(7) 0.096(9) 0.077(6) 0.001(6) 0.022(5) -0.012(5)
C7' 0.062(6) 0.103(9) 0.060(5) -0.003(5) 0.020(4) 0.008(5)
C14' 0.084(8) 0.099(9) 0.078(6) 0.007(6) 0.028(6) -0.022(6)
C14 0.077(7) 0.089(8) 0.087(7) 0.001(6) 0.021(6) -0.009(6)
C13 0.079(7) 0.099(9) 0.082(6) 0.002(6) 0.025(6) 0.006(6)
C12' 0.073(6) 0.080(7) 0.060(5) -0.006(5) 0.017(5) 0.009(5)
C12 0.065(7) 0.090(8) 0.100(7) -0.015(6) 0.031(5) -0.015(5)
C11' 0.067(7) 0.129(10) 0.078(6) -0.013(6) 0.022(5) -0.002(6)
C15 0.067(7) 0.173(13) 0.072(6) -0.002(7) 0.014(5) -0.016(7)
C16 0.098(9) 0.137(12) 0.062(5) -0.019(6) 0.012(6) -0.026(7)
C16' 0.093(8) 0.069(8) 0.084(6) -0.003(5) 0.033(6) -0.003(5)
C17 0.081(8) 0.099(9) 0.079(6) -0.009(5) 0.029(6) -0.004(6)
C17' 0.106(9) 0.089(8) 0.075(6) 0.005(5) 0.041(6) 0.010(6)
C18 0.116(10) 0.139(11) 0.103(8) -0.014(8) 0.059(8) -0.002(8)
C2 0.089(10) 0.162(14) 0.119(10) 0.004(9) 0.022(9) -0.003(9)
C3 0.072(8) 0.102(10) 0.098(7) -0.024(7) 0.030(6) -0.015(6)
C5 0.110(9) 0.106(10) 0.064(6) 0.002(6) 0.029(6) -0.008(7)
C5' 0.075(7) 0.105(9) 0.064(5) 0.002(5) 0.019(5) -0.011(6)
C6 0.092(8) 0.101(9) 0.069(6) -0.004(5) 0.032(6) 0.016(6)
C6' 0.079(7) 0.118(9) 0.062(5) 0.021(6) 0.021(5) 0.007(6)
C23 0.140(11) 0.115(12) 0.088(7) 0.009(7) 0.024(8) 0.004(8)
C22 0.122(14) 0.69(6) 0.30(2) 0.38(3) 0.132(15) 0.18(2)
C21 0.156(16) 0.19(2) 0.139(13) 0.042(14) 0.046(11) 0.057(13)
C19 0.23(2) 1.33(10) 0.173(15) -0.38(4) 0.176(16) -0.50(4)
C20 0.17(2) 0.28(4) 0.64(6) 0.06(3) -0.08(3) -0.03(2)

loop_
_atom_type_symbol
_atom_type_description
_atom_type_scat_dispersion_real
_atom_type_scat_dispersion_imag
_atom_type_scat_source
C C 0.0181 0.0091 'International Tables Vol C Tables 4.2.6.8 and 6.1.1.4'
H H 0.0000 0.0000 'International Tables Vol C Tables 4.2.6.8 and 6.1.1.4'
N N 0.0311 0.0180 'International Tables Vol C Tables 4.2.6.8 and 6.1.1.4'
O O 0.0492 0.0322 'International Tables Vol C Tables 4.2.6.8 and 6.1.1.4'

loop_
_geom_angle_atom_site_label_1
_geom_angle_atom_site_label_2
_geom_angle_atom_site_label_3
_geom_angle
_geom_angle_site_symmetry_1
_geom_angle_site_symmetry_3
C8' O7 C7'' 120.7(8) . .
C10 O8 C23 118.5(9) . .
C11 O9 H9B 109.3 . .
C13 O11 H11A 109.3 . .
C14 O12 H12A 109.5 . .
C6 O5 H5A 109.3 . .
C21 O3 H3A 109.7 . .
C2 O1 C19 109.4(12) . .
C5 N4 C3 134.1(9) . .
C5 N4 C19 116.2(10) . .
C3 N4 C19 108.6(11) . .
O9 C11 C11' 123.3(10) . .
O9 C11 C10 116.9(9) . .
C11' C11 C10 119.7(10) . .
O8 C10 C11 117.6(10) . .
O8 C10 C9 123.7(11) . .
C11 C10 C9 118.4(10) . .
C10 C9 C8 120.5(11) . .
C10 C9 H9A 119.8 . .
C8 C9 H9A 119.6 . .
C8' C8 C9 120.3(11) . .
C8' C8 H8A 119.8 . .
C9 C8 H8A 119.9 . .
C8 C8' O7 118.0(10) . .
C8 C8' C11' 121.0(10) . .
O7 C8' C11' 120.8(10) . .
O7 C7'' C12' 122.9(8) . .
O7 C7'' C7' 117.9(9) . .
C12' C7'' C7' 119.1(10) . .
C14' C7' C7'' 117.5(9) . .
C14' C7' C6' 119.7(8) . .
C7'' C7' C6' 122.4(9) . .
C7' C14' C14 123.4(10) . .
C7' C14' C15 117.4(10) . .
C14 C14' C15 119.2(10) . .
O12 C14 C14' 121.0(10) . .
O12 C14 C13 119.9(10) . .
C14' C14 C13 118.9(10) . .
O11 C13 C12' 123.1(9) . .
O11 C13 C14 117.3(10) . .
C12' C13 C14 119.6(10) . .
C13 C12' C7'' 120.0(9) . .
C13 C12' C12 122.6(9) . .
C7'' C12' C12 117.3(9) . .
O10 C12 C11' 122.6(10) . .
O10 C12 C12' 119.6(10) . .
C11' C12 C12' 117.7(9) . .
C11 C11' C8' 119.6(11) . .
C11 C11' C12 119.8(10) . .
C8' C11' C12 120.6(10) . .
C16 C15 C14' 107.5(10) . .
C16 C15 H15A 110.3 . .
C14' C15 H15A 110.2 . .
C16 C15 H15B 110.2 . .
C14' C15 H15B 110.1 . .
H15A C15 H15B 108.5 . .
C15 C16 C16' 110.5(9) . .
C15 C16 H16A 109.6 . .
C16' C16 H16A 109.5 . .
C15 C16 H16B 109.5 . .
C16' C16 H16B 109.6 . .
H16A C16 H16B 108.1 . .
C17 C16' C6' 121.2(10) . .
C17 C16' C16 121.4(9) . .
C6' C16' C16 116.6(9) . .
C16' C17 C17' 120.4(9) . .
C16' C17 H17A 119.8 . .
C17' C17 H17A 119.7 . .
C17 C17' C5' 120.0(9) . .
C17 C17' C18 121.9(9) . .
C5' C17' C18 118.1(10) . .
C19 C18 C17' 118.3(13) . .
C19 C18 H18A 104.6 . .
C17' C18 H18A 107.5 . .
C19 C18 H18B 111.5 . .
C17' C18 H18B 107.4 . .
H18A C18 H18B 107.0 . .
O2 C2 O1 119.3(14) . .
O2 C2 C3 125.4(14) . .
O1 C2 C3 115.0(13) . .
N4 C3 C2 100.8(10) . .
N4 C3 C21 111.6(12) . .
C2 C3 C21 109.1(12) . .
N4 C3 C22 114.1(15) . .
C2 C3 C22 108.4(14) . .
C21 C3 C22 112.1(19) . .
O4 C5 C5' 126.5(11) . .
O4 C5 N4 113.1(11) . .
C5' C5 N4 120.3(9) . .
C5 C5' C6 121.2(9) . .
C5 C5' C17' 121.5(10) . .
C6 C5' C17' 117.3(9) . .
C5' C6 C6' 123.4(9) . .
C5' C6 O5 117.8(10) . .
C6' C6 O5 118.6(9) . .
C6 C6' C16' 117.6(9) . .
C6 C6' C7' 125.1(9) . .
C16' C6' C7' 116.4(9) . .
O8 C23 H23A 109.2 . .
O8 C23 H23B 109.8 . .
H23A C23 H23B 109.5 . .
O8 C23 H23C 109.5 . .
H23A C23 H23C 109.5 . .
H23B C23 H23C 109.5 . .
C3 C22 H22A 109.4 . .
C3 C22 H22B 109.7 . .
H22A C22 H22B 109.5 . .
C3 C22 H22C 109.3 . .
H22A C22 H22C 109.5 . .
H22B C22 H22C 109.5 . .
C3 C21 O3 97.8(17) . .
C3 C21 H21A 112.0 . .
O3 C21 H21A 112.0 . .
C3 C21 H21B 112.4 . .
O3 C21 H21B 112.4 . .
H21A C21 H21B 109.8 . .
C18 C19 O1 130.2(14) . .
C18 C19 N4 124.9(13) . .
O1 C19 N4 104.8(12) . .
C18 C19 C20 86(3) . .
O1 C19 C20 98(3) . .
N4 C19 C20 90(3) . .
C19 C20 H20A 109.9 . .
C19 C20 H20B 109.5 . .
H20A C20 H20B 109.5 . .
C19 C20 H20C 109.0 . .
H20A C20 H20C 109.5 . .
H20B C20 H20C 109.5 . .

loop_
_geom_bond_atom_site_label_1
_geom_bond_atom_site_label_2
_geom_bond_distance
_geom_bond_site_symmetry_2
O7 C8' 1.372(11) .
O7 C7'' 1.374(12) .
O8 C10 1.362(11) .
O8 C23 1.415(12) .
O9 C11 1.335(11) .
O9 H9B 0.8200 .
O10 C12 1.280(11) .
O11 C13 1.330(11) .
O11 H11A 0.8200 .
O12 C14 1.366(11) .
O12 H12A 0.8200 .
O5 C6 1.381(10) .
O5 H5A 0.8200 .
O4 C5 1.240(11) .
O3 C21 1.47(3) .
O3 H3A 0.8200 .
O2 C2 1.250(15) .
O1 C2 1.329(15) .
O1 C19 1.369(17) .
N4 C5 1.420(13) .
N4 C3 1.431(13) .
N4 C19 1.521(17) .
C11 C11' 1.381(13) .
C11 C10 1.402(14) .
C10 C9 1.406(14) .
C9 C8 1.366(15) .
C9 H9A 0.9300 .
C8 C8' 1.352(14) .
C8 H8A 0.9300 .
C8' C11' 1.388(13) .
C7'' C12' 1.423(12) .
C7'' C7' 1.437(12) .
C7' C14' 1.333(13) .
C7' C6' 1.499(12) .
C14' C14 1.385(13) .
C14' C15 1.543(13) .
C14 C13 1.416(13) .
C13 C12' 1.363(12) .
C12' C12 1.450(13) .
C12 C11' 1.464(14) .
C15 C16 1.506(16) .
C15 H15A 0.9700 .
C15 H15B 0.9700 .
C16 C16' 1.458(14) .
C16 H16A 0.9700 .
C16 H16B 0.9700 .
C16' C17 1.366(12) .
C16' C6' 1.425(12) .
C17 C17' 1.434(14) .
C17 H17A 0.9300 .
C17' C5' 1.437(13) .
C17' C18 1.518(13) .
C18 C19 1.230(18) .
C18 H18A 0.9700 .
C18 H18B 0.9700 .
C2 C3 1.451(17) .
C3 C21 1.44(2) .
C3 C22 1.49(2) .
C5 C5' 1.354(14) .
C5' C6 1.391(13) .
C6 C6' 1.415(14) .
C23 H23A 0.9600 .
C23 H23B 0.9600 .
C23 H23C 0.9600 .
C22 H22A 0.9600 .
C22 H22B 0.9600 .
C22 H22C 0.9600 .
C21 H21A 0.9700 .
C21 H21B 0.9700 .
C19 C20 2.20(6) .
C20 H20A 0.9600 .
C20 H20B 0.9600 .
C20 H20C 0.9600 .

loop_
_geom_hbond_atom_site_label_D
_geom_hbond_atom_site_label_H
_geom_hbond_atom_site_label_A
_geom_hbond_distance_DH
_geom_hbond_distance_HA
_geom_hbond_distance_DA
_geom_hbond_angle_DHA
_geom_hbond_site_symmetry_A
O9 H9B O10 0.82 1.86 2.591(10) 147.4 .
O11 H11A O10 0.82 1.87 2.593(10) 145.9 .
O5 H5A O4 0.82 1.78 2.518(10) 148.4 .
O3 H3A O1' 0.82 2.05 2.87(3) 175.5 .

loop_
_geom_torsion_atom_site_label_1
_geom_torsion_atom_site_label_2
_geom_torsion_atom_site_label_3
_geom_torsion_atom_site_label_4
_geom_torsion
_geom_torsion_site_symmetry_1
_geom_torsion_site_symmetry_2
_geom_torsion_site_symmetry_3
_geom_torsion_site_symmetry_4
C23 O8 C10 C11 176.6(9) . . . .
C23 O8 C10 C9 3.5(16) . . . .
O9 C11 C10 O8 3.7(15) . . . .
C11' C11 C10 O8 179.9(9) . . . .
O9 C11 C10 C9 177.1(10) . . . .
C11' C11 C10 C9 -6.6(16) . . . .
O8 C10 C9 C8 176.3(11) . . . .
C11 C10 C9 C8 3.2(18) . . . .
C10 C9 C8 C8' 3(2) . . . .
C9 C8 C8' O7 179.1(11) . . . .
C9 C8 C8' C11' -6(2) . . . .
C7'' O7 C8' C8 175.5(10) . . . .
C7'' O7 C8' C11' 0.9(16) . . . .
C8' O7 C7'' C12' -0.4(15) . . . .
C8' O7 C7'' C7' -178.0(9) . . . .
O7 C7'' C7' C14' -169.1(9) . . . .
C12' C7'' C7' C14' 13.3(15) . . . .
O7 C7'' C7' C6' 4.3(15) . . . .
C12' C7'' C7' C6' -173.4(9) . . . .
C7'' C7' C14' C14 -13.3(16) . . . .
C6' C7' C14' C14 173.2(10) . . . .
C7'' C7' C14' C15 164.8(10) . . . .
C6' C7' C14' C15 -8.7(15) . . . .
C7' C14' C14 O12 -170.2(10) . . . .
C15 C14' C14 O12 11.8(15) . . . .
C7' C14' C14 C13 5.3(16) . . . .
C15 C14' C14 C13 -172.7(9) . . . .
O12 C14 C13 O11 -3.8(15) . . . .
C14' C14 C13 O11 -179.4(9) . . . .
O12 C14 C13 C12' 178.5(9) . . . .
C14' C14 C13 C12' 3.0(15) . . . .
O11 C13 C12' C7'' -179.9(9) . . . .
C14 C13 C12' C7'' -2.4(15) . . . .
O11 C13 C12' C12 -3.6(16) . . . .
C14 C13 C12' C12 174.0(9) . . . .
O7 C7'' C12' C13 176.8(10) . . . .
C7' C7'' C12' C13 -5.6(15) . . . .
O7 C7'' C12' C12 0.2(14) . . . .
C7' C7'' C12' C12 177.8(9) . . . .
C13 C12' C12 O10 2.2(15) . . . .
C7'' C12' C12 O10 178.6(8) . . . .
C13 C12' C12 C11' -177.0(10) . . . .
C7'' C12' C12 C11' -0.5(14) . . . .
O9 C11 C11' C8' 179.7(9) . . . .
C10 C11 C11' C8' 3.8(17) . . . .
O9 C11 C11' C12 -1.8(16) . . . .
C10 C11 C11' C12 -177.8(10) . . . .
C8 C8' C11' C11 2.8(18) . . . .
O7 C8' C11' C11 177.2(9) . . . .
C8 C8' C11' C12 -175.7(11) . . . .
O7 C8' C11' C12 -1.2(17) . . . .
O10 C12 C11' C11 3.4(16) . . . .
C12' C12 C11' C11 -177.4(10) . . . .
O10 C12 C11' C8' -178.1(10) . . . .
C12' C12 C11' C8' 1.0(15) . . . .
C7' C14' C15 C16 -36.5(13) . . . .
C14 C14' C15 C16 141.7(10) . . . .
C14' C15 C16 C16' 61.3(12) . . . .
C15 C16 C16' C17 128.0(11) . . . .
C15 C16 C16' C6' -41.7(14) . . . .
C6' C16' C17 C17' 3.0(15) . . . .
C16 C16' C17 C17' -166.2(11) . . . .
C16' C17 C17' C5' 0.4(16) . . . .
C16' C17 C17' C18 -179.5(10) . . . .
C17 C17' C18 C19 -173(3) . . . .
C5' C17' C18 C19 7(3) . . . .
C19 O1 C2 O2 177(3) . . . .
C19 O1 C2 C3 3(3) . . . .
C5 N4 C3 C2 -177.1(12) . . . .
C19 N4 C3 C2 -10(3) . . . .
C5 N4 C3 C21 67.2(18) . . . .
C19 N4 C3 C21 -126(2) . . . .
C5 N4 C3 C22 -61(2) . . . .
C19 N4 C3 C22 106(3) . . . .
O2 C2 C3 N4 -168.8(14) . . . .
O1 C2 C3 N4 4.6(16) . . . .
O2 C2 C3 C21 -51.3(19) . . . .
O1 C2 C3 C21 122.2(15) . . . .
O2 C2 C3 C22 71(2) . . . .
O1 C2 C3 C22 -115.5(19) . . . .
C3 N4 C5 O4 -10.2(19) . . . .
C19 N4 C5 O4 -176(3) . . . .
C3 N4 C5 C5' 174.1(13) . . . .
C19 N4 C5 C5' 8(3) . . . .
O4 C5 C5' C6 0.2(18) . . . .
N4 C5 C5' C6 175.3(10) . . . .
O4 C5 C5' C17' 178.7(11) . . . .
N4 C5 C5' C17' -6.2(17) . . . .
C17 C17' C5' C5 178.8(11) . . . .
C18 C17' C5' C5 -1.3(16) . . . .
C17 C17' C5' C6 -2.6(15) . . . .
C18 C17' C5' C6 177.3(10) . . . .
C5 C5' C6 C6' -179.8(11) . . . .
C17' C5' C6 C6' 1.6(16) . . . .
C5 C5' C6 O5 -4.9(16) . . . .
C17' C5' C6 O5 176.5(9) . . . .
C5' C6 C6' C16' 1.6(16) . . . .
O5 C6 C6' C16' -173.3(9) . . . .
C5' C6 C6' C7' 170.7(10) . . . .
O5 C6 C6' C7' -4.2(16) . . . .
C17 C16' C6' C6 -4.0(15) . . . .
C16 C16' C6' C6 165.7(10) . . . .
C17 C16' C6' C7' -174.0(10) . . . .
C16 C16' C6' C7' -4.3(14) . . . .
C14' C7' C6' C6 -137.6(11) . . . .
C7'' C7' C6' C6 49.2(16) . . . .
C14' C7' C6' C16' 31.6(14) . . . .
C7'' C7' C6' C16' -141.6(10) . . . .
N4 C3 C21 O3 60.0(15) . . . .
C2 C3 C21 O3 -50.4(17) . . . .
C22 C3 C21 O3 -170.5(12) . . . .
C17' C18 C19 O1 169(4) . . . .
C17' C18 C19 N4 -6(6) . . . .
C17' C18 C19 C20 -93(2) . . . .
C2 O1 C19 C18 175(5) . . . .
C2 O1 C19 N4 -9(4) . . . .
C2 O1 C19 C20 82.6(17) . . . .
C5 N4 C19 C18 -2(6) . . . .
C3 N4 C19 C18 -171(4) . . . .
C5 N4 C19 O1 -178(2) . . . .
C3 N4 C19 O1 13(4) . . . .
C5 N4 C19 C20 84(2) . . . .
C3 N4 C19 C20 -85.8(12) . . . .
